data_7123751
loop_
_publ_author_name
'Deegan, Meaghan M.'
'Peters, Jonas C.'

_publ_section_title
;
 O-Functionalization of a Cobalt Carbonyl Generates a Terminal Cobalt
 Carbyne
;
_journal_name_full 'Chemical Communications'
_journal_paper_doi 10.1039/C9CC04032C
_journal_year 2019
_chemical_formula_moiety '1(C30.98 H41 Br0.02 Co O0.98 P3)'
_chemical_formula_sum 'C30.98 H41 Br0.02 Co O0.98 P3'
_chemical_formula_weight 582.51
_chemical_name_systematic P2PCoCO
_space_group_crystal_system triclinic
_space_group_IT_number 2
_space_group_name_Hall '-P 1'
_space_group_name_H-M_alt 'P -1'
_symmetry_space_group_name_Hall '-P 1'
_symmetry_space_group_name_H-M 'P -1'
_atom_sites_solution_hydrogens geom
_atom_sites_solution_primary dual
_audit_creation_date 2018-10-29
_audit_creation_method
;
Olex2 1.2
(compiled 2018.05.29 svn.r3508 for OlexSys, GUI svn.r5506)
;
_audit_update_record
;
2019-05-24 deposited with the CCDC.    2019-07-01 downloaded from the CCDC.
;
_cell_angle_alpha 109.036(7)
_cell_angle_beta 92.528(7)
_cell_angle_gamma 90.859(8)
_cell_formula_units_Z 4
_cell_length_a 10.843(2)
_cell_length_b 16.079(3)
_cell_length_c 17.991(3)
_cell_measurement_reflns_used 9456
_cell_measurement_temperature 100(2)
_cell_measurement_theta_max 27.49
_cell_measurement_theta_min 2.33
_cell_volume 2960.8(9)
_computing_cell_refinement 'SAINT v8.37A (Bruker, 2015)'
_computing_data_reduction 'SAINT v8.37A (Bruker, 2015)'
_computing_molecular_graphics 'Olex2 (Dolomanov et al., 2009)'
_computing_publication_material 'Olex2 (Dolomanov et al., 2009)'
_computing_structure_refinement 'XL (Sheldrick, 2008)'
_computing_structure_solution 'XT (Sheldrick, 2015)'
_diffrn_ambient_temperature 100.0
_diffrn_measured_fraction_theta_full 0.999
_diffrn_measured_fraction_theta_max 0.997
_diffrn_measurement_device_type 'Bruker APEX-II CCD'
_diffrn_measurement_method '\f and \w scans'
_diffrn_radiation_type MoK\a
_diffrn_radiation_wavelength 0.71073
_diffrn_reflns_av_R_equivalents 0.0662
_diffrn_reflns_av_unetI/netI 0.0265
_diffrn_reflns_Laue_measured_fraction_full 0.999
_diffrn_reflns_Laue_measured_fraction_max 0.997
_diffrn_reflns_limit_h_max 14
_diffrn_reflns_limit_h_min -14
_diffrn_reflns_limit_k_max 20
_diffrn_reflns_limit_k_min -20
_diffrn_reflns_limit_l_max 23
_diffrn_reflns_limit_l_min -23
_diffrn_reflns_number 163632
_diffrn_reflns_point_group_measured_fraction_full 0.999
_diffrn_reflns_point_group_measured_fraction_max 0.997
_diffrn_reflns_theta_full 25.242
_diffrn_reflns_theta_max 27.509
_diffrn_reflns_theta_min 2.333
_diffrn_standards_number 0
_exptl_absorpt_coefficient_mu 0.791
_exptl_absorpt_correction_T_max 0.7456
_exptl_absorpt_correction_T_min 0.6971
_exptl_absorpt_correction_type multi-scan
_exptl_absorpt_process_details
'SADABS-2016/2 (Bruker,2016/2) was used for absorption correction. wR2(int) was 0.0931 before and 0.0620 after correction. The Ratio of minimum to maximum transmission is 0.9350. The \l/2 correction factor is Not present.'
_exptl_crystal_colour red
_exptl_crystal_colour_primary red
_exptl_crystal_density_diffrn 1.307
_exptl_crystal_description block
_exptl_crystal_F_000 1230
_refine_diff_density_max 0.413
_refine_diff_density_min -0.221
_refine_diff_density_rms 0.049
_refine_ls_extinction_method none
_refine_ls_goodness_of_fit_ref 1.043
_refine_ls_hydrogen_treatment constr
_refine_ls_matrix_type full
_refine_ls_number_parameters 715
_refine_ls_number_reflns 13550
_refine_ls_number_restraints 0
_refine_ls_restrained_S_all 1.043
_refine_ls_R_factor_all 0.0309
_refine_ls_R_factor_gt 0.0248
_refine_ls_shift/su_max 0.002
_refine_ls_shift/su_mean 0.000
_refine_ls_structure_factor_coef Fsqd
_refine_ls_weighting_details 'w=1/[\s^2^(Fo^2^)+(0.0342P)^2^+0.9748P] where P=(Fo^2^+2Fc^2^)/3'
_refine_ls_weighting_scheme calc
_refine_ls_wR_factor_gt 0.0663
_refine_ls_wR_factor_ref 0.0678
_reflns_Friedel_coverage 0.000
_reflns_number_gt 11895
_reflns_number_total 13550
_reflns_threshold_expression 'I > 2\s(I)'
_cod_data_source_file c9cc04032c2.cif
_cod_data_source_block v18215_mmd
_cod_original_cell_volume 2960.7(10)
_cod_database_code 7123751
_shelx_shelxl_version_number 2014/7
_shelx_space_group_comment
;
The symmetry employed for this shelxl refinement is uniquely defined
by the following loop, which should always be used as a source of
symmetry information in preference to the above space-group names.
They are only intended as comments.
;
_olex2_refinement_description
;
1. Fixed Uiso
 At 1.2 times of:
  All C(H) groups
 At 1.5 times of:
  All C(H,H,H) groups
2. Others
 Sof(C60B)=Sof(H60B)=Sof(C61B)=Sof(H61D)=Sof(H61E)=Sof(H61F)=Sof(C62B)=
 Sof(H62D)=Sof(H62E)=Sof(H62F)=1-FVAR(1)
 Sof(C60A)=Sof(H60A)=Sof(C61A)=Sof(H61A)=Sof(H61B)=Sof(H61C)=Sof(C62A)=
 Sof(H62A)=Sof(H62B)=Sof(H62C)=FVAR(1)
 Sof(Br3)=1-FVAR(2)
 Sof(O2)=Sof(C32)=FVAR(2)
 Sof(Br1)=1-FVAR(3)
 Sof(O1)=Sof(C1)=FVAR(3)
3.a Ternary CH refined with riding coordinates:
 C29(H29), C17(H17), C26(H26), C14(H14), C45(H45), C48(H48), C57(H57),
 C60A(H60A), C60B(H60B)
3.b Aromatic/amide H refined with riding coordinates:
 C7(H7), C3(H3), C37(H37), C34(H34), C4(H4), C24(H24), C38(H38), C23(H23),
 C6(H6), C5(H5), C55(H55), C35(H35), C36(H36), C54(H54), C53(H53), C22(H22),
 C25(H25), C56(H56), C13(H13), C44(H44), C41(H41), C12(H12), C43(H43), C10(H10),
  C11(H11), C42(H42)
3.c Idealised Me refined as rotating group:
 C30(H30A,H30B,H30C), C27(H27A,H27B,H27C), C28(H28A,H28B,H28C), C18(H18A,H18B,
 H18C), C31(H31A,H31B,H31C), C16(H16A,H16B,H16C), C46(H46A,H46B,H46C), C19(H19A,
 H19B,H19C), C49(H49A,H49B,H49C), C47(H47A,H47B,H47C), C58(H58A,H58B,H58C),
 C59(H59A,H59B,H59C), C15(H15A,H15B,H15C), C50(H50A,H50B,H50C), C61A(H61A,H61B,
 H61C), C62A(H62A,H62B,H62C), C61B(H61D,H61E,H61F), C62B(H62D,H62E,H62F)
;
_olex2_submission_special_instructions 'No special instructions were received'

loop_
_space_group_symop_operation_xyz
'x, y, z'
'-x, -y, -z'

loop_
_atom_site_label
_atom_site_type_symbol
_atom_site_fract_x
_atom_site_fract_y
_atom_site_fract_z
_atom_site_U_iso_or_equiv
_atom_site_adp_type
_atom_site_occupancy
_atom_site_site_symmetry_order
_atom_site_calc_flag
_atom_site_refinement_flags_posn
_atom_site_refinement_flags_occupancy
_atom_site_disorder_assembly
_atom_site_disorder_group
Co1 Co 0.81071(2) 0.19847(2) 0.79543(2) 0.01068(4) Uani 1 1 d . . . .
Co2 Co 0.35078(2) 0.69641(2) 0.79686(2) 0.01430(5) Uani 1 1 d . . . .
P3 P 0.62945(3) 0.25871(2) 0.80869(2) 0.01126(7) Uani 1 1 d . . . .
P1 P 0.80353(3) 0.20068(2) 0.67734(2) 0.01063(7) Uani 1 1 d . . . .
P2 P 0.98606(3) 0.27172(2) 0.81300(2) 0.01271(7) Uani 1 1 d . . . .
P5 P 0.54279(3) 0.74214(2) 0.81062(2) 0.01619(7) Uani 1 1 d . . . .
P6 P 0.18526(3) 0.77343(2) 0.82197(2) 0.01519(7) Uani 1 1 d . . . .
P4 P 0.34310(3) 0.71311(2) 0.68408(2) 0.01360(7) Uani 1 1 d . . . .
O1 O 0.8152(3) 0.01609(15) 0.79158(16) 0.0343(6) Uani 0.9763(15) 1 d . P A 1
O2 O 0.3070(2) 0.51244(15) 0.78130(16) 0.0343(5) Uani 0.9852(15) 1 d . P B 1
C7 C 0.66970(12) 0.08831(9) 0.53965(7) 0.0171(3) Uani 1 1 d . . . .
H7 H 0.6090 0.1320 0.5483 0.021 Uiso 1 1 calc R . . .
C2 C 0.77551(12) 0.10316(8) 0.58956(7) 0.0135(2) Uani 1 1 d . . . .
C3 C 0.86275(13) 0.03758(9) 0.57552(7) 0.0177(3) Uani 1 1 d . . . .
H3 H 0.9357 0.0469 0.6088 0.021 Uiso 1 1 calc R . . .
C37 C 0.14714(13) 0.54559(10) 0.48745(8) 0.0223(3) Uani 1 1 d . . . .
H37 H 0.0721 0.5451 0.4579 0.027 Uiso 1 1 calc R . . .
C29 C 0.49261(12) 0.18414(8) 0.79968(7) 0.0144(2) Uani 1 1 d . . . .
H29 H 0.4161 0.2185 0.8013 0.017 Uiso 1 1 calc R . . .
C34 C 0.36640(13) 0.54807(9) 0.57294(7) 0.0185(3) Uani 1 1 d . . . .
H34 H 0.4420 0.5484 0.6019 0.022 Uiso 1 1 calc R . . .
C4 C 0.84496(14) -0.04100(9) 0.51381(8) 0.0218(3) Uani 1 1 d . . . .
H4 H 0.9050 -0.0851 0.5054 0.026 Uiso 1 1 calc R . . .
C24 C 0.58593(13) 0.36970(9) 0.60140(7) 0.0180(3) Uani 1 1 d . . . .
H24 H 0.5837 0.3962 0.5613 0.022 Uiso 1 1 calc R . . .
C38 C 0.18357(13) 0.62024(9) 0.55057(7) 0.0189(3) Uani 1 1 d . . . .
H38 H 0.1326 0.6700 0.5641 0.023 Uiso 1 1 calc R . . .
C23 C 0.49700(13) 0.38830(9) 0.65677(8) 0.0189(3) Uani 1 1 d . . . .
H23 H 0.4314 0.4255 0.6531 0.023 Uiso 1 1 calc R . . .
C17 C 0.99367(13) 0.38588(9) 0.88480(8) 0.0187(3) Uani 1 1 d . . . .
H17 H 0.9556 0.3821 0.9333 0.022 Uiso 1 1 calc R . . .
C30 C 0.49480(13) 0.14745(9) 0.86831(8) 0.0205(3) Uani 1 1 d . . . .
H30A H 0.5714 0.1161 0.8690 0.031 Uiso 1 1 calc GR . . .
H30B H 0.4238 0.1068 0.8618 0.031 Uiso 1 1 calc GR . . .
H30C H 0.4905 0.1960 0.9180 0.031 Uiso 1 1 calc GR . . .
C26 C 0.59784(12) 0.35819(9) 0.89540(7) 0.0166(3) Uani 1 1 d . . . .
H26 H 0.6315 0.4102 0.8831 0.020 Uiso 1 1 calc R . . .
C6 C 0.65219(13) 0.00975(9) 0.47717(7) 0.0211(3) Uani 1 1 d . . . .
H6 H 0.5802 0.0006 0.4431 0.025 Uiso 1 1 calc R . . .
C5 C 0.73899(14) -0.05508(9) 0.46435(8) 0.0224(3) Uani 1 1 d . . . .
H5 H 0.7262 -0.1088 0.4221 0.027 Uiso 1 1 calc R . . .
C55 C 0.12939(13) 0.89513(9) 0.62267(8) 0.0203(3) Uani 1 1 d . . . .
H55 H 0.1238 0.9231 0.5836 0.024 Uiso 1 1 calc R . . .
C33 C 0.29420(12) 0.62261(9) 0.59405(7) 0.0150(3) Uani 1 1 d . . . .
C27 C 0.67086(13) 0.35605(10) 0.96975(7) 0.0228(3) Uani 1 1 d . . . .
H27A H 0.6341 0.3110 0.9885 0.034 Uiso 1 1 calc GR . . .
H27B H 0.6683 0.4137 1.0107 0.034 Uiso 1 1 calc GR . . .
H27C H 0.7568 0.3421 0.9575 0.034 Uiso 1 1 calc GR . . .
C20 C 0.68513(11) 0.27628(8) 0.66584(7) 0.0126(2) Uani 1 1 d . . . .
C35 C 0.32980(14) 0.47356(9) 0.51050(8) 0.0218(3) Uani 1 1 d . . . .
H35 H 0.3800 0.4234 0.4971 0.026 Uiso 1 1 calc R . . .
C9 C 1.02945(12) 0.28452(9) 0.71928(7) 0.0159(3) Uani 1 1 d . . . .
C36 C 0.21968(14) 0.47225(10) 0.46756(8) 0.0226(3) Uani 1 1 d . . . .
H36 H 0.1943 0.4213 0.4248 0.027 Uiso 1 1 calc R . . .
C14 C 1.12660(12) 0.22046(9) 0.83895(7) 0.0179(3) Uani 1 1 d . . . .
H14 H 1.1998 0.2600 0.8414 0.021 Uiso 1 1 calc R . . .
C28 C 0.46231(13) 0.37721(10) 0.91410(8) 0.0226(3) Uani 1 1 d . . . .
H28A H 0.4180 0.3861 0.8688 0.034 Uiso 1 1 calc GR . . .
H28B H 0.4583 0.4304 0.9601 0.034 Uiso 1 1 calc GR . . .
H28C H 0.4242 0.3273 0.9254 0.034 Uiso 1 1 calc GR . . .
C21 C 0.59918(12) 0.29864(8) 0.72446(7) 0.0132(2) Uani 1 1 d . . . .
C54 C 0.04278(14) 0.91102(9) 0.67971(8) 0.0212(3) Uani 1 1 d . . . .
H54 H -0.0248 0.9474 0.6779 0.025 Uiso 1 1 calc R . . .
C45 C 0.66295(13) 0.66749(9) 0.82658(8) 0.0198(3) Uani 1 1 d . . . .
H45 H 0.7461 0.6963 0.8291 0.024 Uiso 1 1 calc R . . .
C40 C 0.58869(13) 0.75815(9) 0.71864(8) 0.0197(3) Uani 1 1 d . . . .
C53 C 0.05419(13) 0.87412(9) 0.73949(8) 0.0209(3) Uani 1 1 d . . . .
H53 H -0.0051 0.8858 0.7786 0.025 Uiso 1 1 calc R . . .
C22 C 0.50286(12) 0.35286(9) 0.71781(7) 0.0181(3) Uani 1 1 d . . . .
H22 H 0.4408 0.3657 0.7553 0.022 Uiso 1 1 calc R . . .
C25 C 0.67826(12) 0.31226(9) 0.60476(7) 0.0166(3) Uani 1 1 d . . . .
H25 H 0.7372 0.2972 0.5654 0.020 Uiso 1 1 calc R . . .
C18 C 1.12021(14) 0.43170(10) 0.91198(9) 0.0269(3) Uani 1 1 d . . . .
H18A H 1.1723 0.3948 0.9335 0.040 Uiso 1 1 calc GR . . .
H18B H 1.1100 0.4886 0.9528 0.040 Uiso 1 1 calc GR . . .
H18C H 1.1593 0.4410 0.8671 0.040 Uiso 1 1 calc GR . . .
C31 C 0.49033(13) 0.10880(9) 0.72118(8) 0.0211(3) Uani 1 1 d . . . .
H31A H 0.4845 0.1329 0.6777 0.032 Uiso 1 1 calc GR . . .
H31B H 0.4188 0.0694 0.7174 0.032 Uiso 1 1 calc GR . . .
H31C H 0.5663 0.0758 0.7181 0.032 Uiso 1 1 calc GR . . .
C8 C 0.94627(12) 0.24735(8) 0.65471(7) 0.0134(2) Uani 1 1 d . . . .
C56 C 0.22413(13) 0.83829(9) 0.62276(7) 0.0190(3) Uani 1 1 d . . . .
H56 H 0.2820 0.8259 0.5827 0.023 Uiso 1 1 calc R . . .
C48 C 0.58616(14) 0.84926(9) 0.88829(8) 0.0238(3) Uani 1 1 d . . . .
H48 H 0.5490 0.8469 0.9375 0.029 Uiso 1 1 calc R . . .
C52 C 0.15263(12) 0.81988(8) 0.74223(7) 0.0160(3) Uani 1 1 d . . . .
C39 C 0.49488(12) 0.74648(9) 0.65995(7) 0.0165(3) Uani 1 1 d . . . .
C16 C 1.14485(13) 0.13159(10) 0.77600(8) 0.0256(3) Uani 1 1 d . . . .
H16A H 1.0709 0.0938 0.7703 0.038 Uiso 1 1 calc GR . . .
H16B H 1.2164 0.1034 0.7917 0.038 Uiso 1 1 calc GR . . .
H16C H 1.1590 0.1406 0.7257 0.038 Uiso 1 1 calc GR . . .
C51 C 0.23502(12) 0.79898(8) 0.68162(7) 0.0155(3) Uani 1 1 d . . . .
C13 C 0.97412(12) 0.24927(9) 0.58015(7) 0.0170(3) Uani 1 1 d . . . .
H13 H 0.9188 0.2219 0.5362 0.020 Uiso 1 1 calc R . . .
C46 C 0.65675(14) 0.58039(10) 0.75890(9) 0.0268(3) Uani 1 1 d . . . .
H46A H 0.5749 0.5522 0.7552 0.040 Uiso 1 1 calc GR . . .
H46B H 0.7200 0.5417 0.7685 0.040 Uiso 1 1 calc GR . . .
H46C H 0.6714 0.5914 0.7095 0.040 Uiso 1 1 calc GR . . .
C19 C 0.90958(14) 0.44369(10) 0.85308(9) 0.0272(3) Uani 1 1 d . . . .
H19A H 0.9506 0.4591 0.8116 0.041 Uiso 1 1 calc GR . . .
H19B H 0.8927 0.4976 0.8959 0.041 Uiso 1 1 calc GR . . .
H19C H 0.8317 0.4114 0.8313 0.041 Uiso 1 1 calc GR . . .
C44 C 0.52110(13) 0.75793(9) 0.58854(8) 0.0203(3) Uani 1 1 d . . . .
H44 H 0.4572 0.7495 0.5487 0.024 Uiso 1 1 calc R . . .
C41 C 0.70829(14) 0.77959(11) 0.70366(9) 0.0286(3) Uani 1 1 d . . . .
H41 H 0.7734 0.7857 0.7423 0.034 Uiso 1 1 calc R . . .
C49 C 0.72306(15) 0.87261(11) 0.90958(10) 0.0338(4) Uani 1 1 d . . . .
H49A H 0.7634 0.8236 0.9209 0.051 Uiso 1 1 calc GR . . .
H49B H 0.7320 0.9255 0.9562 0.051 Uiso 1 1 calc GR . . .
H49C H 0.7617 0.8837 0.8654 0.051 Uiso 1 1 calc GR . . .
C12 C 1.08149(14) 0.29067(10) 0.56985(8) 0.0237(3) Uani 1 1 d . . . .
H12 H 1.0991 0.2929 0.5193 0.028 Uiso 1 1 calc R . . .
C47 C 0.64455(14) 0.65169(10) 0.90467(8) 0.0267(3) Uani 1 1 d . . . .
H47A H 0.6524 0.7079 0.9478 0.040 Uiso 1 1 calc GR . . .
H47B H 0.7073 0.6118 0.9128 0.040 Uiso 1 1 calc GR . . .
H47C H 0.5622 0.6252 0.9034 0.040 Uiso 1 1 calc GR . . .
C43 C 0.63945(14) 0.78142(10) 0.57533(8) 0.0256(3) Uani 1 1 d . . . .
H43 H 0.6564 0.7902 0.5270 0.031 Uiso 1 1 calc R . . .
C10 C 1.13841(14) 0.32487(11) 0.70767(8) 0.0275(3) Uani 1 1 d . . . .
H10 H 1.1962 0.3499 0.7508 0.033 Uiso 1 1 calc R . . .
C57 C 0.03692(13) 0.71344(9) 0.82050(8) 0.0213(3) Uani 1 1 d . . . .
H57 H -0.0309 0.7566 0.8294 0.026 Uiso 1 1 calc R . . .
C58 C 0.03864(16) 0.67282(10) 0.88626(9) 0.0300(3) Uani 1 1 d . . . .
H58A H 0.1039 0.6297 0.8781 0.045 Uiso 1 1 calc GR . . .
H58B H -0.0414 0.6435 0.8858 0.045 Uiso 1 1 calc GR . . .
H58C H 0.0546 0.7192 0.9371 0.045 Uiso 1 1 calc GR . . .
C60A C 0.1917(3) 0.8723(4) 0.9132(3) 0.0192(8) Uani 0.730(4) 1 d . P C 1
H60A H 0.2376 0.9196 0.9000 0.023 Uiso 0.730(4) 1 calc R P C 1
C59 C 0.01073(14) 0.64272(10) 0.74021(9) 0.0277(3) Uani 1 1 d . . . .
H59A H 0.0051 0.6705 0.6992 0.042 Uiso 1 1 calc GR . . .
H59B H -0.0674 0.6114 0.7405 0.042 Uiso 1 1 calc GR . . .
H59C H 0.0778 0.6009 0.7296 0.042 Uiso 1 1 calc GR . . .
C11 C 1.16331(15) 0.32891(11) 0.63388(9) 0.0315(4) Uani 1 1 d . . . .
H11 H 1.2368 0.3580 0.6272 0.038 Uiso 1 1 calc R . . .
C15 C 1.11607(14) 0.20862(11) 0.91931(8) 0.0267(3) Uani 1 1 d . . . .
H15A H 1.1065 0.2661 0.9594 0.040 Uiso 1 1 calc GR . . .
H15B H 1.1909 0.1817 0.9324 0.040 Uiso 1 1 calc GR . . .
H15C H 1.0440 0.1704 0.9177 0.040 Uiso 1 1 calc GR . . .
C42 C 0.73314(15) 0.79208(11) 0.63292(9) 0.0306(4) Uani 1 1 d . . . .
H42 H 0.8145 0.8080 0.6240 0.037 Uiso 1 1 calc R . . .
C50 C 0.52338(16) 0.92381(11) 0.86753(11) 0.0357(4) Uani 1 1 d . . . .
H50A H 0.5671 0.9364 0.8257 0.054 Uiso 1 1 calc GR . . .
H50B H 0.5254 0.9767 0.9142 0.054 Uiso 1 1 calc GR . . .
H50C H 0.4374 0.9062 0.8494 0.054 Uiso 1 1 calc GR . . .
C32 C 0.32554(13) 0.58611(13) 0.78860(9) 0.0216(3) Uani 0.9852(15) 1 d . P B 1
C1 C 0.81337(13) 0.08921(12) 0.79440(9) 0.0196(3) Uani 0.9763(15) 1 d . P A 1
C61A C 0.2678(3) 0.8559(3) 0.9812(3) 0.0277(8) Uani 0.730(4) 1 d . P C 1
H61A H 0.2225 0.8140 1.0000 0.042 Uiso 0.730(4) 1 calc GR P C 1
H61B H 0.2818 0.9115 1.0244 0.042 Uiso 0.730(4) 1 calc GR P C 1
H61C H 0.3474 0.8316 0.9625 0.042 Uiso 0.730(4) 1 calc GR P C 1
C62A C 0.0677(2) 0.91119(14) 0.94378(12) 0.0287(6) Uani 0.730(4) 1 d . P C 1
H62A H 0.0232 0.9291 0.9032 0.043 Uiso 0.730(4) 1 calc GR P C 1
H62B H 0.0830 0.9625 0.9912 0.043 Uiso 0.730(4) 1 calc GR P C 1
H62C H 0.0180 0.8667 0.9565 0.043 Uiso 0.730(4) 1 calc GR P C 1
C60B C 0.1481(8) 0.8722(10) 0.9114(8) 0.017(2) Uani 0.270(4) 1 d . P C 2
H60B H 0.0573 0.8720 0.9190 0.020 Uiso 0.270(4) 1 calc R P C 2
C61B C 0.2170(9) 0.8599(8) 0.9819(7) 0.031(2) Uani 0.270(4) 1 d . P C 2
H61D H 0.1915 0.8034 0.9871 0.046 Uiso 0.270(4) 1 calc GR P C 2
H61E H 0.1981 0.9078 1.0296 0.046 Uiso 0.270(4) 1 calc GR P C 2
H61F H 0.3060 0.8606 0.9747 0.046 Uiso 0.270(4) 1 calc GR P C 2
C62B C 0.1881(7) 0.9594(4) 0.9027(3) 0.0368(18) Uani 0.270(4) 1 d . P C 2
H62D H 0.2785 0.9638 0.9043 0.055 Uiso 0.270(4) 1 calc GR P C 2
H62E H 0.1572 1.0079 0.9458 0.055 Uiso 0.270(4) 1 calc GR P C 2
H62F H 0.1546 0.9626 0.8523 0.055 Uiso 0.270(4) 1 calc GR P C 2
Br1 Br 0.8222(16) 0.0453(9) 0.8125(9) 0.027(4) Uani 0.0237(15) 1 d . P A 2
Br3 Br 0.312(3) 0.5411(14) 0.8053(18) 0.034(6) Uani 0.0148(15) 1 d . P B 2

loop_
_atom_site_aniso_label
_atom_site_aniso_U_11
_atom_site_aniso_U_22
_atom_site_aniso_U_33
_atom_site_aniso_U_23
_atom_site_aniso_U_13
_atom_site_aniso_U_12
Co1 0.00909(9) 0.01334(9) 0.01010(8) 0.00464(6) -0.00045(6) 0.00009(6)
Co2 0.01346(9) 0.01840(10) 0.01331(8) 0.00856(7) -0.00047(6) -0.00207(7)
P3 0.01099(16) 0.01322(16) 0.01039(13) 0.00494(12) 0.00090(11) 0.00090(12)
P1 0.00962(15) 0.01272(15) 0.00947(13) 0.00360(11) -0.00003(11) 0.00020(12)
P2 0.01065(16) 0.01560(16) 0.01090(13) 0.00321(12) -0.00051(11) -0.00156(12)
P5 0.01523(17) 0.01994(17) 0.01559(15) 0.00923(13) -0.00123(12) -0.00337(13)
P6 0.01809(17) 0.01532(16) 0.01344(14) 0.00629(13) 0.00257(12) -0.00064(13)
P4 0.01352(16) 0.01642(16) 0.01263(14) 0.00720(12) 0.00056(12) -0.00013(13)
O1 0.0339(10) 0.0201(12) 0.0545(16) 0.0180(9) 0.0159(10) 0.0073(10)
O2 0.0300(9) 0.0200(13) 0.0566(15) 0.0161(9) 0.0143(9) 0.0017(10)
C7 0.0138(6) 0.0218(7) 0.0143(5) 0.0038(5) 0.0011(5) -0.0006(5)
C2 0.0145(6) 0.0148(6) 0.0111(5) 0.0042(5) 0.0012(5) -0.0022(5)
C3 0.0193(7) 0.0172(7) 0.0163(6) 0.0055(5) -0.0008(5) 0.0008(5)
C37 0.0188(7) 0.0272(8) 0.0205(6) 0.0078(6) -0.0031(5) -0.0030(6)
C29 0.0118(6) 0.0167(6) 0.0154(5) 0.0062(5) 0.0010(5) -0.0004(5)
C34 0.0197(7) 0.0199(7) 0.0186(6) 0.0103(5) 0.0003(5) 0.0016(5)
C4 0.0283(8) 0.0146(7) 0.0221(6) 0.0049(5) 0.0045(6) 0.0043(6)
C24 0.0205(7) 0.0205(7) 0.0158(6) 0.0100(5) -0.0019(5) -0.0004(5)
C38 0.0174(7) 0.0211(7) 0.0193(6) 0.0081(5) 0.0010(5) 0.0023(5)
C23 0.0169(7) 0.0200(7) 0.0221(6) 0.0104(5) -0.0016(5) 0.0037(5)
C17 0.0176(7) 0.0162(7) 0.0190(6) 0.0013(5) 0.0016(5) -0.0028(5)
C30 0.0206(7) 0.0225(7) 0.0214(6) 0.0116(6) 0.0008(5) -0.0041(6)
C26 0.0187(7) 0.0150(6) 0.0149(6) 0.0031(5) 0.0020(5) 0.0010(5)
C6 0.0175(7) 0.0267(8) 0.0148(6) 0.0015(5) -0.0011(5) -0.0069(6)
C5 0.0303(8) 0.0176(7) 0.0155(6) 0.0001(5) 0.0034(5) -0.0069(6)
C55 0.0271(8) 0.0173(7) 0.0187(6) 0.0092(5) -0.0018(5) -0.0001(6)
C33 0.0164(6) 0.0175(6) 0.0133(5) 0.0077(5) 0.0022(5) -0.0009(5)
C27 0.0212(7) 0.0287(8) 0.0149(6) 0.0025(6) 0.0001(5) -0.0002(6)
C20 0.0119(6) 0.0129(6) 0.0128(5) 0.0041(5) -0.0019(4) 0.0002(5)
C35 0.0266(8) 0.0184(7) 0.0218(6) 0.0079(6) 0.0038(6) 0.0034(6)
C9 0.0143(6) 0.0188(7) 0.0141(5) 0.0046(5) 0.0012(5) -0.0022(5)
C36 0.0278(8) 0.0207(7) 0.0178(6) 0.0044(5) 0.0007(5) -0.0042(6)
C14 0.0105(6) 0.0241(7) 0.0175(6) 0.0047(5) -0.0013(5) 0.0010(5)
C28 0.0226(7) 0.0248(7) 0.0187(6) 0.0039(6) 0.0044(5) 0.0081(6)
C21 0.0122(6) 0.0141(6) 0.0142(5) 0.0063(5) -0.0010(5) -0.0006(5)
C54 0.0246(8) 0.0164(7) 0.0237(6) 0.0081(5) 0.0001(6) 0.0044(6)
C45 0.0160(7) 0.0243(7) 0.0210(6) 0.0106(6) -0.0017(5) -0.0005(5)
C40 0.0184(7) 0.0246(7) 0.0201(6) 0.0126(6) 0.0013(5) -0.0032(6)
C53 0.0229(7) 0.0199(7) 0.0213(6) 0.0079(5) 0.0054(5) 0.0045(6)
C22 0.0135(6) 0.0240(7) 0.0198(6) 0.0108(5) 0.0036(5) 0.0039(5)
C25 0.0173(7) 0.0208(7) 0.0134(5) 0.0075(5) 0.0021(5) 0.0014(5)
C18 0.0224(8) 0.0239(8) 0.0269(7) -0.0012(6) -0.0007(6) -0.0076(6)
C31 0.0171(7) 0.0224(7) 0.0201(6) 0.0024(6) 0.0000(5) -0.0049(6)
C8 0.0123(6) 0.0131(6) 0.0149(5) 0.0046(5) 0.0020(5) 0.0001(5)
C56 0.0235(7) 0.0207(7) 0.0149(6) 0.0084(5) 0.0029(5) 0.0015(6)
C48 0.0228(8) 0.0211(7) 0.0270(7) 0.0076(6) -0.0013(6) -0.0054(6)
C52 0.0195(7) 0.0133(6) 0.0158(6) 0.0061(5) 0.0001(5) -0.0008(5)
C39 0.0168(7) 0.0168(6) 0.0178(6) 0.0079(5) 0.0029(5) -0.0004(5)
C16 0.0165(7) 0.0280(8) 0.0278(7) 0.0029(6) 0.0000(6) 0.0057(6)
C51 0.0173(7) 0.0142(6) 0.0151(5) 0.0052(5) -0.0010(5) -0.0006(5)
C13 0.0171(7) 0.0196(7) 0.0140(6) 0.0049(5) 0.0022(5) 0.0016(5)
C46 0.0221(8) 0.0250(8) 0.0315(7) 0.0067(6) 0.0020(6) 0.0025(6)
C19 0.0243(8) 0.0173(7) 0.0385(8) 0.0073(6) 0.0008(6) -0.0010(6)
C44 0.0227(7) 0.0221(7) 0.0175(6) 0.0084(5) 0.0019(5) -0.0005(6)
C41 0.0195(8) 0.0422(9) 0.0282(7) 0.0179(7) -0.0016(6) -0.0076(7)
C49 0.0292(9) 0.0275(8) 0.0412(9) 0.0081(7) -0.0080(7) -0.0095(7)
C12 0.0238(8) 0.0307(8) 0.0189(6) 0.0108(6) 0.0068(5) -0.0023(6)
C47 0.0267(8) 0.0322(8) 0.0262(7) 0.0170(6) -0.0024(6) 0.0025(6)
C43 0.0286(8) 0.0308(8) 0.0214(6) 0.0132(6) 0.0078(6) -0.0032(6)
C10 0.0215(8) 0.0386(9) 0.0215(7) 0.0094(6) -0.0015(6) -0.0136(7)
C57 0.0167(7) 0.0212(7) 0.0296(7) 0.0125(6) 0.0074(6) 0.0016(5)
C58 0.0350(9) 0.0262(8) 0.0341(8) 0.0155(7) 0.0149(7) -0.0002(7)
C60A 0.019(2) 0.0200(12) 0.0177(11) 0.0051(9) 0.0024(18) -0.0007(18)
C59 0.0200(8) 0.0290(8) 0.0334(8) 0.0098(7) -0.0014(6) -0.0071(6)
C11 0.0236(8) 0.0447(10) 0.0273(7) 0.0135(7) 0.0039(6) -0.0162(7)
C15 0.0216(8) 0.0399(9) 0.0215(7) 0.0143(6) -0.0028(6) 0.0063(6)
C42 0.0213(8) 0.0434(10) 0.0316(8) 0.0184(7) 0.0058(6) -0.0087(7)
C50 0.0312(9) 0.0224(8) 0.0535(10) 0.0130(8) -0.0023(8) -0.0015(7)
C32 0.0132(7) 0.0235(10) 0.0301(8) 0.0108(7) 0.0054(6) 0.0018(6)
C1 0.0127(7) 0.0198(8) 0.0285(7) 0.0103(7) 0.0063(5) 0.0026(6)
C61A 0.0310(19) 0.0347(17) 0.0175(11) 0.0092(11) -0.0037(15) -0.0019(17)
C62A 0.0325(13) 0.0266(12) 0.0213(10) 0.0001(8) 0.0013(9) 0.0036(10)
C60B 0.013(5) 0.025(4) 0.016(3) 0.011(2) 0.009(5) 0.006(5)
C61B 0.047(7) 0.025(4) 0.016(3) 0.000(2) -0.001(5) 0.011(5)
C62B 0.066(5) 0.023(3) 0.019(3) 0.004(2) -0.002(3) 0.000(3)
Br1 0.032(5) 0.018(8) 0.033(6) 0.011(5) 0.010(4) 0.004(5)
Br3 0.028(7) 0.008(11) 0.066(16) 0.012(9) 0.013(9) 0.000(8)

loop_
_atom_type_symbol
_atom_type_description
_atom_type_scat_dispersion_real
_atom_type_scat_dispersion_imag
_atom_type_scat_source
C C 0.0033 0.0016 'International Tables Vol C Tables 4.2.6.8 and 6.1.1.4'
H H 0.0000 0.0000 'International Tables Vol C Tables 4.2.6.8 and 6.1.1.4'
Br Br -0.2901 2.4595 'International Tables Vol C Tables 4.2.6.8 and 6.1.1.4'
Co Co 0.3494 0.9721 'International Tables Vol C Tables 4.2.6.8 and 6.1.1.4'
O O 0.0106 0.0060 'International Tables Vol C Tables 4.2.6.8 and 6.1.1.4'
P P 0.1023 0.0942 'International Tables Vol C Tables 4.2.6.8 and 6.1.1.4'

loop_
_geom_angle_atom_site_label_1
_geom_angle_atom_site_label_2
_geom_angle_atom_site_label_3
_geom_angle
P3 Co1 Br1 116.3(4)
P1 Co1 P3 87.940(14)
P1 Co1 P2 87.357(15)
P1 Co1 Br1 116.4(3)
P2 Co1 P3 124.425(19)
P2 Co1 Br1 115.2(4)
C1 Co1 P3 115.85(5)
C1 Co1 P1 109.40(5)
C1 Co1 P2 117.85(5)
P5 Co2 P6 128.80(2)
P5 Co2 Br3 115.7(6)
P6 Co2 Br3 111.0(6)
P4 Co2 P5 87.942(15)
P4 Co2 P6 87.584(16)
P4 Co2 Br3 118.8(7)
C32 Co2 P5 115.87(5)
C32 Co2 P6 113.24(5)
C32 Co2 P4 111.08(5)
C29 P3 Co1 116.94(4)
C29 P3 C26 103.84(6)
C26 P3 Co1 121.69(4)
C21 P3 Co1 107.68(4)
C21 P3 C29 101.56(6)
C21 P3 C26 102.45(6)
C2 P1 Co1 124.48(4)
C20 P1 Co1 109.55(4)
C20 P1 C2 103.50(6)
C8 P1 Co1 111.64(4)
C8 P1 C2 101.74(6)
C8 P1 C20 103.84(6)
C17 P2 Co1 117.53(5)
C9 P2 Co1 109.67(4)
C9 P2 C17 104.69(6)
C9 P2 C14 100.44(6)
C14 P2 Co1 118.30(5)
C14 P2 C17 104.13(6)
C45 P5 Co2 118.21(5)
C45 P5 C48 102.96(7)
C40 P5 Co2 109.30(5)
C40 P5 C45 102.03(6)
C40 P5 C48 104.02(7)
C48 P5 Co2 118.30(5)
C52 P6 Co2 108.93(5)
C52 P6 C57 100.89(6)
C52 P6 C60A 103.55(17)
C52 P6 C60B 100.0(4)
C57 P6 Co2 117.52(5)
C57 P6 C60A 106.74(13)
C57 P6 C60B 94.2(3)
C60A P6 Co2 117.13(11)
C60B P6 Co2 130.6(3)
C33 P4 Co2 121.81(4)
C39 P4 Co2 111.29(4)
C39 P4 C33 102.39(6)
C51 P4 Co2 110.63(4)
C51 P4 C33 102.09(6)
C51 P4 C39 107.43(6)
C2 C7 H7 119.8
C2 C7 C6 120.47(13)
C6 C7 H7 119.8
C7 C2 P1 124.22(10)
C7 C2 C3 118.42(12)
C3 C2 P1 117.22(9)
C2 C3 H3 119.4
C4 C3 C2 121.21(12)
C4 C3 H3 119.4
C38 C37 H37 119.8
C36 C37 H37 119.8
C36 C37 C38 120.35(13)
P3 C29 H29 108.7
C30 C29 P3 110.36(9)
C30 C29 H29 108.7
C31 C29 P3 110.16(9)
C31 C29 H29 108.7
C31 C29 C30 110.23(11)
C33 C34 H34 119.4
C35 C34 H34 119.4
C35 C34 C33 121.20(12)
C3 C4 H4 120.1
C3 C4 C5 119.86(13)
C5 C4 H4 120.1
C23 C24 H24 120.2
C23 C24 C25 119.64(11)
C25 C24 H24 120.2
C37 C38 H38 119.7
C37 C38 C33 120.65(13)
C33 C38 H38 119.7
C24 C23 H23 119.8
C24 C23 C22 120.46(12)
C22 C23 H23 119.8
P2 C17 H17 106.1
C18 C17 P2 118.80(10)
C18 C17 H17 106.1
C18 C17 C19 110.25(12)
C19 C17 P2 108.80(9)
C19 C17 H17 106.1
C29 C30 H30A 109.5
C29 C30 H30B 109.5
C29 C30 H30C 109.5
H30A C30 H30B 109.5
H30A C30 H30C 109.5
H30B C30 H30C 109.5
P3 C26 H26 106.2
C27 C26 P3 110.81(9)
C27 C26 H26 106.2
C27 C26 C28 109.41(11)
C28 C26 P3 117.39(9)
C28 C26 H26 106.2
C7 C6 H6 119.8
C5 C6 C7 120.50(13)
C5 C6 H6 119.8
C4 C5 H5 120.2
C6 C5 C4 119.54(12)
C6 C5 H5 120.2
C54 C55 H55 120.1
C56 C55 H55 120.1
C56 C55 C54 119.78(12)
C34 C33 P4 117.46(10)
C38 C33 P4 124.01(10)
C38 C33 C34 118.19(12)
C26 C27 H27A 109.5
C26 C27 H27B 109.5
C26 C27 H27C 109.5
H27A C27 H27B 109.5
H27A C27 H27C 109.5
H27B C27 H27C 109.5
C21 C20 P1 115.32(9)
C25 C20 P1 124.48(10)
C25 C20 C21 120.19(11)
C34 C35 H35 120.0
C34 C35 C36 119.98(13)
C36 C35 H35 120.0
C8 C9 P2 115.84(10)
C10 C9 P2 125.56(10)
C10 C9 C8 118.56(12)
C37 C36 C35 119.63(13)
C37 C36 H36 120.2
C35 C36 H36 120.2
P2 C14 H14 108.8
C16 C14 P2 110.01(9)
C16 C14 H14 108.8
C15 C14 P2 110.31(9)
C15 C14 H14 108.8
C15 C14 C16 110.17(12)
C26 C28 H28A 109.5
C26 C28 H28B 109.5
C26 C28 H28C 109.5
H28A C28 H28B 109.5
H28A C28 H28C 109.5
H28B C28 H28C 109.5
C20 C21 P3 116.17(9)
C22 C21 P3 125.08(10)
C22 C21 C20 118.63(11)
C55 C54 H54 119.8
C55 C54 C53 120.41(13)
C53 C54 H54 119.8
P5 C45 H45 108.8
C46 C45 P5 110.54(9)
C46 C45 H45 108.8
C46 C45 C47 110.38(12)
C47 C45 P5 109.43(10)
C47 C45 H45 108.8
C39 C40 P5 116.10(10)
C41 C40 P5 125.12(10)
C41 C40 C39 118.77(12)
C54 C53 H53 119.9
C54 C53 C52 120.24(13)
C52 C53 H53 119.9
C23 C22 C21 120.54(12)
C23 C22 H22 119.7
C21 C22 H22 119.7
C24 C25 C20 120.35(12)
C24 C25 H25 119.8
C20 C25 H25 119.8
C17 C18 H18A 109.5
C17 C18 H18B 109.5
C17 C18 H18C 109.5
H18A C18 H18B 109.5
H18A C18 H18C 109.5
H18B C18 H18C 109.5
C29 C31 H31A 109.5
C29 C31 H31B 109.5
C29 C31 H31C 109.5
H31A C31 H31B 109.5
H31A C31 H31C 109.5
H31B C31 H31C 109.5
C9 C8 P1 114.94(9)
C13 C8 P1 124.88(10)
C13 C8 C9 120.16(12)
C55 C56 H56 119.8
C55 C56 C51 120.33(13)
C51 C56 H56 119.8
P5 C48 H48 106.2
C49 C48 P5 118.34(11)
C49 C48 H48 106.2
C49 C48 C50 109.91(13)
C50 C48 P5 109.33(10)
C50 C48 H48 106.2
C53 C52 P6 124.71(10)
C53 C52 C51 119.23(11)
C51 C52 P6 116.06(10)
C40 C39 P4 115.08(9)
C44 C39 P4 124.89(10)
C44 C39 C40 120.01(12)
C14 C16 H16A 109.5
C14 C16 H16B 109.5
C14 C16 H16C 109.5
H16A C16 H16B 109.5
H16A C16 H16C 109.5
H16B C16 H16C 109.5
C56 C51 P4 125.78(10)
C52 C51 P4 114.30(9)
C52 C51 C56 119.76(12)
C8 C13 H13 119.7
C12 C13 C8 120.54(12)
C12 C13 H13 119.7
C45 C46 H46A 109.5
C45 C46 H46B 109.5
C45 C46 H46C 109.5
H46A C46 H46B 109.5
H46A C46 H46C 109.5
H46B C46 H46C 109.5
C17 C19 H19A 109.5
C17 C19 H19B 109.5
C17 C19 H19C 109.5
H19A C19 H19B 109.5
H19A C19 H19C 109.5
H19B C19 H19C 109.5
C39 C44 H44 119.7
C43 C44 C39 120.55(13)
C43 C44 H44 119.7
C40 C41 H41 119.6
C42 C41 C40 120.79(14)
C42 C41 H41 119.6
C48 C49 H49A 109.5
C48 C49 H49B 109.5
C48 C49 H49C 109.5
H49A C49 H49B 109.5
H49A C49 H49C 109.5
H49B C49 H49C 109.5
C13 C12 H12 120.2
C13 C12 C11 119.53(12)
C11 C12 H12 120.2
C45 C47 H47A 109.5
C45 C47 H47B 109.5
C45 C47 H47C 109.5
H47A C47 H47B 109.5
H47A C47 H47C 109.5
H47B C47 H47C 109.5
C44 C43 H43 120.2
C44 C43 C42 119.69(13)
C42 C43 H43 120.2
C9 C10 H10 119.6
C11 C10 C9 120.80(13)
C11 C10 H10 119.6
P6 C57 H57 108.3
C58 C57 P6 110.73(10)
C58 C57 H57 108.3
C58 C57 C59 110.73(12)
C59 C57 P6 110.44(10)
C59 C57 H57 108.3
C57 C58 H58A 109.5
C57 C58 H58B 109.5
C57 C58 H58C 109.5
H58A C58 H58B 109.5
H58A C58 H58C 109.5
H58B C58 H58C 109.5
P6 C60A H60A 106.2
C61A C60A P6 111.8(3)
C61A C60A H60A 106.2
C62A C60A P6 117.1(3)
C62A C60A H60A 106.2
C62A C60A C61A 108.7(4)
C57 C59 H59A 109.5
C57 C59 H59B 109.5
C57 C59 H59C 109.5
H59A C59 H59B 109.5
H59A C59 H59C 109.5
H59B C59 H59C 109.5
C12 C11 C10 120.36(14)
C12 C11 H11 119.8
C10 C11 H11 119.8
C14 C15 H15A 109.5
C14 C15 H15B 109.5
C14 C15 H15C 109.5
H15A C15 H15B 109.5
H15A C15 H15C 109.5
H15B C15 H15C 109.5
C41 C42 H42 119.9
C43 C42 C41 120.14(14)
C43 C42 H42 119.9
C48 C50 H50A 109.5
C48 C50 H50B 109.5
C48 C50 H50C 109.5
H50A C50 H50B 109.5
H50A C50 H50C 109.5
H50B C50 H50C 109.5
O2 C32 Co2 178.23(19)
O1 C1 Co1 178.20(18)
C60A C61A H61A 109.5
C60A C61A H61B 109.5
C60A C61A H61C 109.5
H61A C61A H61B 109.5
H61A C61A H61C 109.5
H61B C61A H61C 109.5
C60A C62A H62A 109.5
C60A C62A H62B 109.5
C60A C62A H62C 109.5
H62A C62A H62B 109.5
H62A C62A H62C 109.5
H62B C62A H62C 109.5
P6 C60B H60B 109.4
C61B C60B P6 106.5(8)
C61B C60B H60B 109.4
C61B C60B C62B 109.7(9)
C62B C60B P6 112.3(7)
C62B C60B H60B 109.4
C60B C61B H61D 109.5
C60B C61B H61E 109.5
C60B C61B H61F 109.5
H61D C61B H61E 109.5
H61D C61B H61F 109.5
H61E C61B H61F 109.5
C60B C62B H62D 109.5
C60B C62B H62E 109.5
C60B C62B H62F 109.5
H62D C62B H62E 109.5
H62D C62B H62F 109.5
H62E C62B H62F 109.5

loop_
_geom_bond_atom_site_label_1
_geom_bond_atom_site_label_2
_geom_bond_distance
Co1 P3 2.1922(5)
Co1 P1 2.1344(5)
Co1 P2 2.1769(5)
Co1 C1 1.752(2)
Co1 Br1 2.583(15)
Co2 P5 2.1740(5)
Co2 P6 2.1753(5)
Co2 P4 2.1301(5)
Co2 C32 1.747(2)
Co2 Br3 2.58(3)
P3 C29 1.8612(13)
P3 C26 1.8829(13)
P3 C21 1.8476(12)
P1 C2 1.8366(13)
P1 C20 1.8318(13)
P1 C8 1.8288(13)
P2 C17 1.8665(14)
P2 C9 1.8439(13)
P2 C14 1.8562(13)
P5 C45 1.8600(14)
P5 C40 1.8437(13)
P5 C48 1.8676(15)
P6 C52 1.8447(13)
P6 C57 1.8578(15)
P6 C60A 1.873(6)
P6 C60B 1.919(15)
P4 C33 1.8400(13)
P4 C39 1.8367(14)
P4 C51 1.8344(14)
O1 C1 1.161(3)
O2 C32 1.162(3)
C7 H7 0.9500
C7 C2 1.3929(17)
C7 C6 1.3939(19)
C2 C3 1.3956(18)
C3 H3 0.9500
C3 C4 1.3874(19)
C37 H37 0.9500
C37 C38 1.3940(19)
C37 C36 1.384(2)
C29 H29 1.0000
C29 C30 1.5317(16)
C29 C31 1.5305(18)
C34 H34 0.9500
C34 C33 1.3967(19)
C34 C35 1.3868(19)
C4 H4 0.9500
C4 C5 1.391(2)
C24 H24 0.9500
C24 C23 1.3823(19)
C24 C25 1.3847(19)
C38 H38 0.9500
C38 C33 1.3960(18)
C23 H23 0.9500
C23 C22 1.3921(17)
C17 H17 1.0000
C17 C18 1.5297(19)
C17 C19 1.532(2)
C30 H30A 0.9800
C30 H30B 0.9800
C30 H30C 0.9800
C26 H26 1.0000
C26 C27 1.5345(17)
C26 C28 1.5350(19)
C6 H6 0.9500
C6 C5 1.385(2)
C5 H5 0.9500
C55 H55 0.9500
C55 C54 1.386(2)
C55 C56 1.3854(19)
C27 H27A 0.9800
C27 H27B 0.9800
C27 H27C 0.9800
C20 C21 1.3997(18)
C20 C25 1.3988(16)
C35 H35 0.9500
C35 C36 1.389(2)
C9 C8 1.3996(17)
C9 C10 1.3956(19)
C36 H36 0.9500
C14 H14 1.0000
C14 C16 1.5285(19)
C14 C15 1.5273(18)
C28 H28A 0.9800
C28 H28B 0.9800
C28 H28C 0.9800
C21 C22 1.3962(18)
C54 H54 0.9500
C54 C53 1.3894(18)
C45 H45 1.0000
C45 C46 1.525(2)
C45 C47 1.5278(18)
C40 C39 1.3982(18)
C40 C41 1.397(2)
C53 H53 0.9500
C53 C52 1.3978(19)
C22 H22 0.9500
C25 H25 0.9500
C18 H18A 0.9800
C18 H18B 0.9800
C18 H18C 0.9800
C31 H31A 0.9800
C31 H31B 0.9800
C31 H31C 0.9800
C8 C13 1.3979(17)
C56 H56 0.9500
C56 C51 1.4010(16)
C48 H48 1.0000
C48 C49 1.527(2)
C48 C50 1.528(2)
C52 C51 1.3985(19)
C39 C44 1.3964(17)
C16 H16A 0.9800
C16 H16B 0.9800
C16 H16C 0.9800
C13 H13 0.9500
C13 C12 1.382(2)
C46 H46A 0.9800
C46 H46B 0.9800
C46 H46C 0.9800
C19 H19A 0.9800
C19 H19B 0.9800
C19 H19C 0.9800
C44 H44 0.9500
C44 C43 1.385(2)
C41 H41 0.9500
C41 C42 1.388(2)
C49 H49A 0.9800
C49 H49B 0.9800
C49 H49C 0.9800
C12 H12 0.9500
C12 C11 1.387(2)
C47 H47A 0.9800
C47 H47B 0.9800
C47 H47C 0.9800
C43 H43 0.9500
C43 C42 1.386(2)
C10 H10 0.9500
C10 C11 1.3881(19)
C57 H57 1.0000
C57 C58 1.5262(19)
C57 C59 1.531(2)
C58 H58A 0.9800
C58 H58B 0.9800
C58 H58C 0.9800
C60A H60A 1.0000
C60A C61A 1.542(6)
C60A C62A 1.538(4)
C59 H59A 0.9800
C59 H59B 0.9800
C59 H59C 0.9800
C11 H11 0.9500
C15 H15A 0.9800
C15 H15B 0.9800
C15 H15C 0.9800
C42 H42 0.9500
C50 H50A 0.9800
C50 H50B 0.9800
C50 H50C 0.9800
C61A H61A 0.9800
C61A H61B 0.9800
C61A H61C 0.9800
C62A H62A 0.9800
C62A H62B 0.9800
C62A H62C 0.9800
C60B H60B 1.0000
C60B C61B 1.513(15)
C60B C62B 1.519(15)
C61B H61D 0.9800
C61B H61E 0.9800
C61B H61F 0.9800
C62B H62D 0.9800
C62B H62E 0.9800
C62B H62F 0.9800
